data_7250904
loop_
_publ_author_name
'Cassar\'a, Mar\'ia Lucrecia Arias'
'P\'erez, Hiram'
'Davies, Lilian E.'
'Echeverr\'ia, Gustavo A.'
'Piro, Oscar E.'
'Gil, Diego M.'

_publ_section_title
;
 Deciphering weak hydrogen bonds, halogen bonds, and \p-stacking
 interactions in two fluorinated 2&#x2032;-hydroxychalcones: insights from
 experimental and theoretical analysis
;
_journal_issue 41
_journal_name_full CrystEngComm
_journal_page_first 6781
_journal_page_last 6796
_journal_paper_doi 10.1039/D5CE00793C
_journal_volume 27
_journal_year 2025
_chemical_absolute_configuration unk
_chemical_formula_sum 'C15 H11 F O2'
_chemical_formula_weight 242.24
_chemical_name_systematic (E)-3-(4-fluorophenyl)-1-(2-hydroxyphenyl)prop-2-en-1-one
_space_group_crystal_system orthorhombic
_space_group_IT_number 19
_space_group_name_Hall 'P 2ac 2ab'
_space_group_name_H-M_alt 'P 21 21 21'
_atom_sites_solution_hydrogens difmap
_atom_sites_solution_primary dual
_atom_sites_solution_secondary difmap
_audit_creation_method SHELXL-2014/7
_audit_update_record
;
2023-06-16 deposited with the CCDC.	2025-09-24 downloaded from the CCDC.
;
_cell_angle_alpha 90
_cell_angle_beta 90
_cell_angle_gamma 90
_cell_formula_units_Z 4
_cell_length_a 7.1384(5)
_cell_length_b 12.7929(8)
_cell_length_c 12.9301(10)
_cell_measurement_reflns_used 1483
_cell_measurement_temperature 297(2)
_cell_measurement_theta_max 24.5190
_cell_measurement_theta_min 4.2650
_cell_volume 1180.79(14)
_computing_cell_refinement 'CrysAlisPro 1.171.38.41 (Rigaku OD, 2015)'
_computing_data_collection 'CrysAlisPro 1.171.38.41 (Rigaku OD, 2015)'
_computing_data_reduction 'CrysAlisPro 1.171.38.41 (Rigaku OD, 2015)'
_computing_molecular_graphics 'ORTEP for Windows (Farrugia, 2012)'
_computing_publication_material 'SHELXL-2014/7 (Sheldrick, 2014)'
_computing_structure_refinement 'SHELXL-2014/7 (Sheldrick, 2014)'
_computing_structure_solution 'SHELXT (Sheldrick, 2015)'
_diffrn_ambient_temperature 297(2)
_diffrn_detector 'CCD plate'
_diffrn_detector_area_resol_mean 16.0604
_diffrn_detector_type Eos
_diffrn_measured_fraction_theta_full 0.997
_diffrn_measured_fraction_theta_max 0.893
_diffrn_measurement_device 'four-circle diffractometer'
_diffrn_measurement_device_type 'Xcalibur, Eos, Gemini'
_diffrn_radiation_monochromator graphite
_diffrn_radiation_probe x-ray
_diffrn_radiation_type 'Mo K\a'
_diffrn_radiation_wavelength 0.71073
_diffrn_reflns_av_R_equivalents 0.0233
_diffrn_reflns_av_unetI/netI 0.0345
_diffrn_reflns_Laue_measured_fraction_full 0.997
_diffrn_reflns_Laue_measured_fraction_max 0.893
_diffrn_reflns_limit_h_max 9
_diffrn_reflns_limit_h_min -9
_diffrn_reflns_limit_k_max 16
_diffrn_reflns_limit_k_min -17
_diffrn_reflns_limit_l_max 16
_diffrn_reflns_limit_l_min -17
_diffrn_reflns_number 6031
_diffrn_reflns_point_group_measured_fraction_full 0.997
_diffrn_reflns_point_group_measured_fraction_max 0.839
_diffrn_reflns_theta_full 25.242
_diffrn_reflns_theta_max 28.645
_diffrn_reflns_theta_min 3.260
_diffrn_source 'fine-focus sealed X-ray tube'
_diffrn_source_type 'Enhance (Mo) X-ray Source'
_exptl_absorpt_coefficient_mu 0.100
_exptl_absorpt_correction_T_max 1.00000
_exptl_absorpt_correction_T_min 0.87236
_exptl_absorpt_correction_type multi-scan
_exptl_absorpt_process_details
;
CrysAlisPro 1.171.38.41 (Rigaku Oxford Diffraction, 2015)
Empirical absorption correction using spherical harmonics,
implemented in SCALE3 ABSPACK scaling algorithm.
;
_exptl_crystal_colour yellow
_exptl_crystal_density_diffrn 1.363
_exptl_crystal_description fragment
_exptl_crystal_F_000 504
_exptl_crystal_recrystallization_method 'Re-crystallisation from solvent: Ethanol'
_exptl_crystal_size_max 0.464
_exptl_crystal_size_mid 0.438
_exptl_crystal_size_min 0.223
_refine_diff_density_max 0.119
_refine_diff_density_min -0.176
_refine_diff_density_rms 0.036
_refine_ls_abs_structure_details
;
Flack x determined using 593 quotients [(I+)-(I-)]/[(I+)+(I-)]
(Parsons, Flack and Wagner, Acta Cryst. B69 (2013) 249-259).
;
_refine_ls_abs_structure_Flack 0.2(6)
_refine_ls_extinction_method none
_refine_ls_goodness_of_fit_ref 1.022
_refine_ls_hydrogen_treatment refall
_refine_ls_matrix_type full
_refine_ls_number_parameters 207
_refine_ls_number_reflns 2546
_refine_ls_number_restraints 0
_refine_ls_restrained_S_all 1.022
_refine_ls_R_factor_all 0.0695
_refine_ls_R_factor_gt 0.0435
_refine_ls_shift/su_max 0.001
_refine_ls_shift/su_mean 0.000
_refine_ls_structure_factor_coef Fsqd
_refine_ls_weighting_details 'w=1/[\s^2^(Fo^2^)+(0.0505P)^2^+0.0218P] where P=(Fo^2^+2Fc^2^)/3'
_refine_ls_weighting_scheme calc
_refine_ls_wR_factor_gt 0.0909
_refine_ls_wR_factor_ref 0.1059
_reflns_Friedel_coverage 0.624
_reflns_Friedel_fraction_full 0.998
_reflns_Friedel_fraction_max 0.764
_reflns_number_gt 1830
_reflns_number_total 2546
_reflns_threshold_expression 'I > 2\s(I)'
_cod_data_source_file d5ce00793c2.cif
_cod_data_source_block shelx_CCDC1
_cod_depositor_comments 'Adding full bibliography for 7250903--7250904.cif.'
_cod_database_code 7250904
_shelx_shelxl_version_number 2014/7
_shelx_space_group_comment
;
The symmetry employed for this shelxl refinement is uniquely defined
by the following loop, which should always be used as a source of
symmetry information in preference to the above space-group names.
They are only intended as comments.
;
_shelx_estimated_absorpt_t_min 0.955
_shelx_estimated_absorpt_t_max 0.978
_oxdiff_exptl_absorpt_empirical_full_min 0.881
_oxdiff_exptl_absorpt_empirical_full_max 1.180
_oxdiff_exptl_absorpt_empirical_details
;
Empirical correction (ABSPACK) includes:
- Absorption correction using spherical harmonics
- Frame scaling
;

loop_
_space_group_symop_operation_xyz
'x, y, z'
'-x+1/2, -y, z+1/2'
'x+1/2, -y+1/2, -z'
'-x, y+1/2, -z+1/2'

loop_
_atom_site_label
_atom_site_type_symbol
_atom_site_fract_x
_atom_site_fract_y
_atom_site_fract_z
_atom_site_U_iso_or_equiv
_atom_site_adp_type
_atom_site_occupancy
_atom_site_site_symmetry_order
_atom_site_calc_flag
_atom_site_refinement_flags_posn
_atom_site_refinement_flags_adp
_atom_site_refinement_flags_occupancy
_atom_site_disorder_assembly
_atom_site_disorder_group
F F 0.3586(3) 0.53350(13) 0.16306(13) 0.0859(6) Uani 1 1 d . . . . .
O1 O 0.3448(3) 0.05168(14) 0.59667(16) 0.0691(6) Uani 1 1 d . . . . .
O2 O 0.3372(3) -0.02966(14) 0.77376(19) 0.0741(6) Uani 1 1 d . . . . .
C1 C 0.3654(3) 0.30388(18) 0.38501(18) 0.0435(6) Uani 1 1 d . . . . .
C2 C 0.3316(4) 0.4075(2) 0.4111(2) 0.0559(7) Uani 1 1 d . . . . .
C3 C 0.3307(4) 0.4846(2) 0.3367(2) 0.0630(8) Uani 1 1 d . . . . .
C4 C 0.3620(4) 0.4572(2) 0.2364(2) 0.0574(7) Uani 1 1 d . . . . .
C5 C 0.3953(4) 0.3574(3) 0.2071(2) 0.0645(8) Uani 1 1 d . . . . .
C6 C 0.3959(4) 0.2808(2) 0.2821(2) 0.0569(7) Uani 1 1 d . . . . .
C7 C 0.3666(3) 0.22056(19) 0.4623(2) 0.0474(6) Uani 1 1 d . . . . .
C8 C 0.3669(4) 0.2308(2) 0.56386(19) 0.0482(6) Uani 1 1 d . . . . .
C9 C 0.3657(3) 0.14043(18) 0.63312(19) 0.0464(6) Uani 1 1 d . . . . .
C10 C 0.3878(3) 0.15342(17) 0.74530(19) 0.0443(6) Uani 1 1 d . . . . .
C11 C 0.3707(4) 0.06657(19) 0.8108(2) 0.0535(7) Uani 1 1 d . . . . .
C12 C 0.3879(5) 0.0784(3) 0.9173(2) 0.0720(9) Uani 1 1 d . . . . .
C13 C 0.4251(6) 0.1738(3) 0.9582(3) 0.0833(11) Uani 1 1 d . . . . .
C14 C 0.4471(6) 0.2603(3) 0.8952(3) 0.0780(10) Uani 1 1 d . . . . .
C15 C 0.4274(4) 0.2500(2) 0.7906(2) 0.0586(8) Uani 1 1 d . . . . .
H8 H 0.358(4) 0.299(2) 0.593(2) 0.066(8) Uiso 1 1 d . . . . .
H12 H 0.364(4) 0.016(2) 0.959(2) 0.087(9) Uiso 1 1 d . . . . .
H7 H 0.368(4) 0.150(2) 0.433(2) 0.065(8) Uiso 1 1 d . . . . .
H15 H 0.439(3) 0.306(2) 0.752(2) 0.056(8) Uiso 1 1 d . . . . .
H6 H 0.421(4) 0.207(2) 0.263(2) 0.075(9) Uiso 1 1 d . . . . .
H5 H 0.421(4) 0.340(2) 0.136(3) 0.077(9) Uiso 1 1 d . . . . .
H2O H 0.327(5) -0.024(3) 0.700(3) 0.092(11) Uiso 1 1 d . . . . .
H3 H 0.308(4) 0.556(2) 0.354(2) 0.079(9) Uiso 1 1 d . . . . .
H2 H 0.306(4) 0.428(2) 0.484(2) 0.070(8) Uiso 1 1 d . . . . .
H13 H 0.437(4) 0.182(2) 1.034(3) 0.075(9) Uiso 1 1 d . . . . .
H14 H 0.469(5) 0.326(3) 0.925(3) 0.096(12) Uiso 1 1 d . . . . .

loop_
_atom_site_aniso_label
_atom_site_aniso_U_11
_atom_site_aniso_U_22
_atom_site_aniso_U_33
_atom_site_aniso_U_23
_atom_site_aniso_U_13
_atom_site_aniso_U_12
F 0.1100(13) 0.0783(11) 0.0695(11) 0.0311(9) -0.0065(11) -0.0094(11)
O1 0.0969(14) 0.0483(10) 0.0622(12) -0.0001(9) -0.0117(12) -0.0111(11)
O2 0.1029(15) 0.0440(10) 0.0754(15) 0.0120(10) 0.0001(13) -0.0068(11)
C1 0.0419(12) 0.0470(12) 0.0415(13) 0.0032(11) 0.0001(11) -0.0022(12)
C2 0.0689(17) 0.0541(15) 0.0449(16) 0.0016(13) -0.0008(15) 0.0028(14)
C3 0.0829(19) 0.0477(14) 0.0584(19) 0.0039(14) -0.0030(17) 0.0024(15)
C4 0.0618(15) 0.0580(16) 0.0524(17) 0.0173(13) -0.0059(14) -0.0079(15)
C5 0.079(2) 0.0731(19) 0.0415(16) 0.0048(14) 0.0031(15) -0.0055(19)
C6 0.0681(17) 0.0555(15) 0.0473(16) -0.0025(13) 0.0018(14) -0.0002(15)
C7 0.0480(13) 0.0459(13) 0.0484(15) 0.0013(11) -0.0005(13) -0.0005(13)
C8 0.0557(14) 0.0432(13) 0.0456(15) 0.0026(11) -0.0026(12) 0.0009(14)
C9 0.0445(12) 0.0448(12) 0.0499(15) 0.0048(11) -0.0028(12) 0.0003(13)
C10 0.0448(12) 0.0423(12) 0.0459(14) 0.0071(11) 0.0021(12) 0.0043(12)
C11 0.0575(14) 0.0445(13) 0.0585(18) 0.0098(12) 0.0055(14) 0.0037(14)
C12 0.098(2) 0.0657(18) 0.0521(18) 0.0201(15) 0.0143(18) 0.014(2)
C13 0.127(3) 0.080(2) 0.0425(17) 0.0039(16) 0.0007(19) 0.020(2)
C14 0.122(3) 0.0580(18) 0.0536(19) -0.0031(16) -0.0029(19) 0.013(2)
C15 0.0787(18) 0.0470(15) 0.0502(17) 0.0085(13) -0.0026(14) 0.0050(15)

loop_
_atom_type_symbol
_atom_type_description
_atom_type_scat_dispersion_real
_atom_type_scat_dispersion_imag
_atom_type_scat_source
C C 0.0033 0.0016 'International Tables Vol C Tables 4.2.6.8 and 6.1.1.4'
H H 0.0000 0.0000 'International Tables Vol C Tables 4.2.6.8 and 6.1.1.4'
F F 0.0171 0.0103 'International Tables Vol C Tables 4.2.6.8 and 6.1.1.4'
O O 0.0106 0.0060 'International Tables Vol C Tables 4.2.6.8 and 6.1.1.4'

loop_
_geom_angle_atom_site_label_1
_geom_angle_atom_site_label_2
_geom_angle_atom_site_label_3
_geom_angle
_geom_angle_site_symmetry_1
_geom_angle_site_symmetry_3
_geom_angle_publ_flag
C6 C1 C2 117.7(2) . . ?
C6 C1 C7 120.2(2) . . ?
C2 C1 C7 122.1(2) . . ?
C3 C2 C1 120.9(3) . . ?
C4 C3 C2 118.7(3) . . ?
F C4 C5 119.0(3) . . ?
F C4 C3 118.4(2) . . ?
C5 C4 C3 122.6(3) . . ?
C4 C5 C6 118.3(3) . . ?
C5 C6 C1 121.7(3) . . ?
C8 C7 C1 127.5(2) . . ?
C7 C8 C9 122.1(2) . . ?
O1 C9 C10 119.5(2) . . ?
O1 C9 C8 119.5(2) . . ?
C10 C9 C8 121.0(2) . . ?
C11 C10 C15 117.7(2) . . ?
C11 C10 C9 119.9(2) . . ?
C15 C10 C9 122.4(2) . . ?
O2 C11 C10 121.7(2) . . ?
O2 C11 C12 118.0(2) . . ?
C10 C11 C12 120.3(2) . . ?
C13 C12 C11 120.1(3) . . ?
C12 C13 C14 120.8(3) . . ?
C15 C14 C13 119.7(3) . . ?
C14 C15 C10 121.4(3) . . ?

loop_
_geom_bond_atom_site_label_1
_geom_bond_atom_site_label_2
_geom_bond_distance
_geom_bond_site_symmetry_2
_geom_bond_publ_flag
F C4 1.361(3) . ?
O1 C9 1.238(3) . ?
O2 C11 1.343(3) . ?
C1 C6 1.380(3) . ?
C1 C2 1.389(3) . ?
C1 C7 1.461(3) . ?
C2 C3 1.378(4) . ?
C3 C4 1.362(4) . ?
C4 C5 1.352(4) . ?
C5 C6 1.378(4) . ?
C7 C8 1.320(3) . ?
C8 C9 1.462(3) . ?
C9 C10 1.468(4) . ?
C10 C11 1.403(3) . ?
C10 C15 1.397(3) . ?
C11 C12 1.390(4) . ?
C12 C13 1.356(5) . ?
C13 C14 1.382(4) . ?
C14 C15 1.365(4) . ?

loop_
_geom_hbond_atom_site_label_D
_geom_hbond_atom_site_label_H
_geom_hbond_atom_site_label_A
_geom_hbond_distance_DH
_geom_hbond_distance_HA
_geom_hbond_distance_DA
_geom_hbond_angle_DHA
_geom_hbond_site_symmetry_A
C12 H12 O1 0.98(3) 2.48(3) 3.302(4) 142(2) 2
O2 H2O O1 0.96(3) 1.66(4) 2.516(3) 147(3) .

loop_
_geom_torsion_atom_site_label_1
_geom_torsion_atom_site_label_2
_geom_torsion_atom_site_label_3
_geom_torsion_atom_site_label_4
_geom_torsion
_geom_torsion_site_symmetry_1
_geom_torsion_site_symmetry_2
_geom_torsion_site_symmetry_3
_geom_torsion_site_symmetry_4
_geom_torsion_publ_flag
C6 C1 C2 C3 -0.7(4) . . . . ?
C7 C1 C2 C3 -179.8(3) . . . . ?
C1 C2 C3 C4 0.6(5) . . . . ?
C2 C3 C4 F 179.2(3) . . . . ?
C2 C3 C4 C5 -0.5(5) . . . . ?
F C4 C5 C6 -179.2(3) . . . . ?
C3 C4 C5 C6 0.5(5) . . . . ?
C4 C5 C6 C1 -0.6(5) . . . . ?
C2 C1 C6 C5 0.7(4) . . . . ?
C7 C1 C6 C5 179.8(2) . . . . ?
C6 C1 C7 C8 169.4(3) . . . . ?
C2 C1 C7 C8 -11.5(4) . . . . ?
C1 C7 C8 C9 179.2(2) . . . . ?
C7 C8 C9 O1 -7.4(4) . . . . ?
C7 C8 C9 C10 172.9(2) . . . . ?
O1 C9 C10 C11 -4.9(4) . . . . ?
C8 C9 C10 C11 174.7(2) . . . . ?
O1 C9 C10 C15 174.6(3) . . . . ?
C8 C9 C10 C15 -5.8(4) . . . . ?
C15 C10 C11 O2 -178.4(3) . . . . ?
C9 C10 C11 O2 1.1(4) . . . . ?
C15 C10 C11 C12 1.7(4) . . . . ?
C9 C10 C11 C12 -178.8(3) . . . . ?
O2 C11 C12 C13 178.8(3) . . . . ?
C10 C11 C12 C13 -1.3(5) . . . . ?
C11 C12 C13 C14 -0.3(6) . . . . ?
C12 C13 C14 C15 1.4(6) . . . . ?
C13 C14 C15 C10 -0.9(6) . . . . ?
C11 C10 C15 C14 -0.6(4) . . . . ?
C9 C10 C15 C14 179.9(3) . . . . ?
